data_4036440
loop_
_publ_author_name
'Kabala, Kamil'
'Grzeszczyk, Barbara'
'Stecko, Sebastian'
'Furman, Bart\/lomiej'
'Chmielewski, Marek'

_publ_section_title
;
 Approach to Monobactams and Nocardicins via Diastereoselective Kinugasa
 Reaction.
;
_journal_issue 24
_journal_name_full 'The Journal of organic chemistry'
_journal_page_first 12038
_journal_page_last 12046
_journal_paper_doi 10.1021/acs.joc.5b01979
_journal_volume 80
_journal_year 2015
_chemical_absolute_configuration syn
_chemical_formula_moiety 'C27 H20 N2 O6, C H2 Cl2'
_chemical_formula_sum 'C28 H22 Cl2 N2 O6'
_chemical_formula_weight 553.38
_space_group_IT_number 4
_space_group_name_Hall 'P 2yb'
_space_group_name_H-M_alt 'P 1 21 1'
_symmetry_cell_setting monoclinic
_symmetry_space_group_name_H-M 'P 1 21 1'
_atom_sites_solution_hydrogens geom
_atom_sites_solution_primary direct
_atom_sites_solution_secondary difmap
_audit_creation_method SHELXL-97
_cell_angle_alpha 90.00
_cell_angle_beta 112.2130(10)
_cell_angle_gamma 90.00
_cell_formula_units_Z 2
_cell_length_a 13.6204(3)
_cell_length_b 5.62150(10)
_cell_length_c 17.7068(4)
_cell_measurement_reflns_used 9905
_cell_measurement_temperature 100(2)
_cell_measurement_theta_max 67.25
_cell_measurement_theta_min 3.51
_cell_volume 1255.14(5)
_computing_cell_refinement 'Bruker SAINT'
_computing_data_collection 'Bruker APEX2'
_computing_data_reduction 'Bruker SAINT'
_computing_molecular_graphics 'Bruker SHELXTL'
_computing_publication_material 'Bruker SHELXTL'
_computing_structure_refinement 'SHELXL-97 (Sheldrick, 2008)'
_computing_structure_solution 'SHELXS-97 (Sheldrick, 2008)'
_diffrn_ambient_temperature 100(2)
_diffrn_measured_fraction_theta_full 0.990
_diffrn_measured_fraction_theta_max 0.990
_diffrn_measurement_device_type 'Bruker APEX-II CCD'
_diffrn_measurement_method '\f and \w scans'
_diffrn_radiation_monochromator graphite
_diffrn_radiation_source 'fine-focus sealed tube'
_diffrn_radiation_type CuK\a
_diffrn_radiation_wavelength 1.54178
_diffrn_reflns_av_R_equivalents 0.0284
_diffrn_reflns_av_sigmaI/netI 0.0349
_diffrn_reflns_limit_h_max 15
_diffrn_reflns_limit_h_min -16
_diffrn_reflns_limit_k_max 6
_diffrn_reflns_limit_k_min -6
_diffrn_reflns_limit_l_max 21
_diffrn_reflns_limit_l_min -14
_diffrn_reflns_number 13602
_diffrn_reflns_theta_full 67.64
_diffrn_reflns_theta_max 67.64
_diffrn_reflns_theta_min 3.50
_exptl_absorpt_coefficient_mu 2.738
_exptl_absorpt_correction_T_max 0.7491
_exptl_absorpt_correction_T_min 0.3722
_exptl_absorpt_correction_type numerical
_exptl_absorpt_process_details sadabs
_exptl_crystal_colour colourless
_exptl_crystal_density_diffrn 1.464
_exptl_crystal_density_method 'not measured'
_exptl_crystal_description prisms
_exptl_crystal_F_000 572
_exptl_crystal_size_max 0.45
_exptl_crystal_size_mid 0.14
_exptl_crystal_size_min 0.11
_refine_diff_density_max 0.182
_refine_diff_density_min -0.200
_refine_diff_density_rms 0.035
_refine_ls_abs_structure_details 'Flack H D (1983), Acta Cryst. A39, 876-881'
_refine_ls_abs_structure_Flack 0.033(9)
_refine_ls_extinction_method none
_refine_ls_goodness_of_fit_ref 1.055
_refine_ls_hydrogen_treatment mixed
_refine_ls_matrix_type full
_refine_ls_number_parameters 441
_refine_ls_number_reflns 4384
_refine_ls_number_restraints 1
_refine_ls_restrained_S_all 1.055
_refine_ls_R_factor_all 0.0244
_refine_ls_R_factor_gt 0.0242
_refine_ls_shift/su_max 0.002
_refine_ls_shift/su_mean 0.000
_refine_ls_structure_factor_coef Fsqd
_refine_ls_weighting_details 'calc w=1/[\s^2^(Fo^2^)+(0.0316P)^2^+0.1854P] where P=(Fo^2^+2Fc^2^)/3'
_refine_ls_weighting_scheme calc
_refine_ls_wR_factor_gt 0.0630
_refine_ls_wR_factor_ref 0.0632
_reflns_number_gt 4333
_reflns_number_total 4384
_reflns_threshold_expression >2sigma(I)
_cod_data_source_file jo5b01979_si_006.cif
_cod_data_source_block 2kkl32c_b_0m
_cod_depositor_comments
;
The following automatic conversions were performed:

data item '_symmetry_cell_setting' value 'Monoclinic' was changed to
'monoclinic' in accordance with the
/home/saulius/struct/COD-crude-data/automatic-downloads/DataCite-retrospective/ACS/depositions/lib/dictionaries/cif_core.dic
dictionary named 'cif_core.dic' version 2.4.2 last updated on
2011-04-26.

Automatic conversion script
Id: cif_fix_values 6909 2019-04-08 15:41:33Z antanas 
;
_cod_original_sg_symbol_H-M P2(1)
_cod_database_code 4036440
_shelxl_version_number 2014-3

loop_
_symmetry_equiv_pos_as_xyz
'x, y, z'
'-x, y+1/2, -z'

loop_
_atom_site_label
_atom_site_type_symbol
_atom_site_fract_x
_atom_site_fract_y
_atom_site_fract_z
_atom_site_U_iso_or_equiv
_atom_site_adp_type
_atom_site_occupancy
_atom_site_symmetry_multiplicity
_atom_site_calc_flag
_atom_site_refinement_flags
_atom_site_disorder_assembly
_atom_site_disorder_group
C20 C 0.40252(10) 0.8333(3) 0.43379(8) 0.0176(3) Uani 1 1 d . . .
C3 C 0.06137(11) 0.6804(3) 0.58157(8) 0.0193(3) Uani 1 1 d . . .
C25 C 0.27163(11) 1.3583(3) 0.31722(8) 0.0205(3) Uani 1 1 d . . .
C13 C 0.22183(12) 0.4381(3) 1.00120(9) 0.0247(3) Uani 1 1 d . . .
C9 C 0.12726(11) 0.8937(3) 0.84318(8) 0.0210(3) Uani 1 1 d . . .
C22 C 0.42667(12) 1.0301(3) 0.30925(9) 0.0220(3) Uani 1 1 d . . .
C10 C 0.17940(11) 0.6892(3) 0.88186(8) 0.0198(3) Uani 1 1 d . . .
C6 C 0.33409(11) 0.7845(3) 0.54574(8) 0.0185(3) Uani 1 1 d . . .
C5 C 0.31547(10) 0.9483(3) 0.61040(8) 0.0174(3) Uani 1 1 d . . .
C7 C 0.16475(11) 0.7935(3) 0.72443(8) 0.0159(3) Uani 1 1 d . . .
C8 C 0.11925(11) 0.9443(3) 0.76435(8) 0.0191(3) Uani 1 1 d . . .
C15 C 0.38584(13) 0.6479(3) 1.09494(9) 0.0231(3) Uani 1 1 d . . .
C21 C 0.38058(11) 1.0087(3) 0.36665(8) 0.0178(3) Uani 1 1 d . . .
C14 C 0.34033(12) 0.4543(3) 1.04483(8) 0.0211(3) Uani 1 1 d . . .
C11 C 0.22618(11) 0.5381(3) 0.84337(9) 0.0193(3) Uani 1 1 d . . .
C16 C 0.49469(13) 0.6562(3) 1.13795(9) 0.0263(3) Uani 1 1 d . . .
C17 C 0.55862(13) 0.4722(3) 1.13115(10) 0.0272(3) Uani 1 1 d . . .
C24 C 0.31955(12) 1.3845(3) 0.26037(9) 0.0250(3) Uani 1 1 d . . .
C1 C 0.23489(11) 0.6464(3) 0.54612(8) 0.0165(3) Uani 1 1 d . . .
C19 C 0.40479(13) 0.2713(3) 1.03796(9) 0.0232(3) Uani 1 1 d . . .
C23 C 0.39459(12) 1.2239(3) 0.25602(9) 0.0257(3) Uani 1 1 d . . .
O2 O 0.11770(8) 0.6733(2) 0.40377(6) 0.0214(2) Uani 1 1 d . . .
O6 O 0.20364(7) 1.17158(19) 0.45929(6) 0.0186(2) Uani 1 1 d . . .
O1 O 0.04585(7) 0.7089(2) 0.49595(6) 0.0194(2) Uani 1 1 d . . .
O3 O 0.34954(8) 1.1345(2) 0.64365(6) 0.0225(2) Uani 1 1 d . . .
O4 O 0.17602(9) 0.6510(2) 0.95786(6) 0.0262(2) Uani 1 1 d . . .
O5 O 0.46439(8) 0.6705(2) 0.45383(6) 0.0230(2) Uani 1 1 d . . .
N2 N 0.33298(8) 0.8947(2) 0.47259(6) 0.0161(2) Uani 1 1 d . . .
N1 N 0.23995(9) 0.7957(2) 0.61572(7) 0.0151(2) Uani 1 1 d . . .
C2 C 0.13035(11) 0.6774(3) 0.47443(8) 0.0172(3) Uani 1 1 d . . .
C4 C 0.14780(10) 0.8438(3) 0.63647(8) 0.0160(3) Uani 1 1 d . . .
C12 C 0.21832(11) 0.5927(3) 0.76439(8) 0.0177(3) Uani 1 1 d . . .
C18 C 0.51410(13) 0.2803(3) 1.08079(10) 0.0265(3) Uani 1 1 d . . .
C26 C 0.30393(10) 1.1667(3) 0.36961(8) 0.0173(3) Uani 1 1 d . . .
C27 C 0.27044(11) 1.0907(3) 0.43678(8) 0.0158(3) Uani 1 1 d . . .
H1 H 0.2446(13) 0.483(4) 0.5579(10) 0.018(4) Uiso 1 1 d . . .
H3A H 0.0836(14) 0.512(4) 0.5963(10) 0.020(4) Uiso 1 1 d . . .
H3B H -0.0094(15) 0.712(4) 0.5835(11) 0.024(4) Uiso 1 1 d . . .
H4 H 0.1232(11) 1.013(3) 0.6204(9) 0.006(3) Uiso 1 1 d . . .
H6 H 0.4009(13) 0.691(3) 0.5691(10) 0.017(4) Uiso 1 1 d . . .
H8 H 0.0803(14) 1.094(4) 0.7370(11) 0.028(5) Uiso 1 1 d . . .
H9 H 0.0918(15) 0.993(4) 0.8713(11) 0.025(5) Uiso 1 1 d . . .
H11 H 0.2605(12) 0.401(4) 0.8696(10) 0.015(4) Uiso 1 1 d . . .
H12 H 0.2502(14) 0.490(4) 0.7369(11) 0.025(5) Uiso 1 1 d . . .
H15 H 0.3413(15) 0.771(4) 1.0989(12) 0.030(5) Uiso 1 1 d . . .
H18 H 0.5576(15) 0.156(4) 1.0762(11) 0.027(5) Uiso 1 1 d . . .
H16 H 0.5228(14) 0.796(4) 1.1708(11) 0.024(4) Uiso 1 1 d . . .
H17 H 0.6356(15) 0.472(4) 1.1621(11) 0.027(5) Uiso 1 1 d . . .
H24 H 0.3003(15) 1.516(4) 0.2233(12) 0.033(5) Uiso 1 1 d . . .
H25 H 0.2213(15) 1.457(4) 0.3224(11) 0.025(4) Uiso 1 1 d . . .
H22 H 0.4814(14) 0.923(4) 0.3062(10) 0.020(4) Uiso 1 1 d . . .
H23 H 0.4276(14) 1.250(3) 0.2154(11) 0.023(4) Uiso 1 1 d . . .
H19 H 0.3737(14) 0.138(4) 1.0037(11) 0.025(5) Uiso 1 1 d . . .
H13A H 0.1847(14) 0.423(4) 1.0398(11) 0.025(4) Uiso 1 1 d . . .
H13B H 0.2038(15) 0.301(4) 0.9626(12) 0.029(5) Uiso 1 1 d . . .
Cl1 Cl 0.07506(3) 0.88966(10) 0.23134(2) 0.03609(11) Uani 1 1 d . A .
Cl2 Cl 0.1151(3) 0.9051(4) 0.07533(10) 0.0451(5) Uani 0.592(12) 1 d P A 1
Cl2' Cl 0.0730(8) 0.8266(15) 0.07453(12) 0.071(2) Uani 0.408(12) 1 d P A 2
C1S C 0.08227(15) 1.0548(4) 0.14867(11) 0.0361(4) Uani 1 1 d . . .
H1S H 0.1387(19) 1.169(5) 0.1688(14) 0.052(7) Uiso 1 1 d . . .
H2S H 0.0133(19) 1.149(5) 0.1214(14) 0.052(7) Uiso 1 1 d . . .

loop_
_atom_site_aniso_label
_atom_site_aniso_U_11
_atom_site_aniso_U_22
_atom_site_aniso_U_33
_atom_site_aniso_U_23
_atom_site_aniso_U_13
_atom_site_aniso_U_12
C20 0.0151(6) 0.0218(8) 0.0153(6) -0.0026(6) 0.0054(5) 0.0000(6)
C3 0.0203(7) 0.0250(8) 0.0125(6) 0.0007(6) 0.0060(5) -0.0028(6)
C25 0.0237(7) 0.0184(7) 0.0183(7) -0.0005(6) 0.0066(6) -0.0011(6)
C13 0.0290(8) 0.0299(9) 0.0171(7) 0.0065(7) 0.0108(6) 0.0023(7)
C9 0.0220(6) 0.0243(7) 0.0184(6) -0.0021(6) 0.0098(5) 0.0027(6)
C22 0.0205(7) 0.0310(9) 0.0151(7) -0.0034(6) 0.0075(6) -0.0029(7)
C10 0.0194(6) 0.0280(8) 0.0115(6) 0.0010(6) 0.0053(5) -0.0015(6)
C6 0.0197(7) 0.0208(7) 0.0147(7) 0.0024(6) 0.0062(6) 0.0025(6)
C5 0.0171(6) 0.0218(8) 0.0121(6) 0.0036(6) 0.0042(5) 0.0019(6)
C7 0.0163(6) 0.0181(7) 0.0127(6) -0.0008(5) 0.0048(5) -0.0031(5)
C8 0.0199(6) 0.0193(7) 0.0175(7) -0.0003(6) 0.0064(5) 0.0001(6)
C15 0.0328(8) 0.0212(8) 0.0187(7) 0.0043(6) 0.0136(6) 0.0065(7)
C21 0.0161(6) 0.0222(7) 0.0140(6) -0.0024(5) 0.0045(5) -0.0027(5)
C14 0.0278(7) 0.0259(8) 0.0118(6) 0.0058(6) 0.0102(5) 0.0017(6)
C11 0.0193(7) 0.0210(7) 0.0161(7) 0.0024(6) 0.0051(5) 0.0016(6)
C16 0.0358(8) 0.0234(8) 0.0192(7) 0.0036(6) 0.0098(6) -0.0030(7)
C17 0.0251(8) 0.0332(8) 0.0228(7) 0.0090(7) 0.0084(6) -0.0001(7)
C24 0.0308(7) 0.0250(7) 0.0178(7) 0.0034(6) 0.0076(6) -0.0051(7)
C1 0.0227(7) 0.0147(7) 0.0120(6) 0.0009(5) 0.0065(5) 0.0021(6)
C19 0.0340(8) 0.0222(8) 0.0165(7) 0.0025(6) 0.0131(6) 0.0017(6)
C23 0.0256(7) 0.0361(9) 0.0168(7) -0.0011(6) 0.0096(6) -0.0083(7)
O2 0.0301(5) 0.0199(5) 0.0130(5) 0.0001(4) 0.0069(4) -0.0014(4)
O6 0.0197(5) 0.0189(5) 0.0186(5) -0.0019(4) 0.0088(4) 0.0012(4)
O1 0.0190(5) 0.0250(5) 0.0124(5) 0.0013(4) 0.0041(4) -0.0004(4)
O3 0.0246(5) 0.0248(6) 0.0170(5) -0.0037(4) 0.0066(4) -0.0070(4)
O4 0.0297(5) 0.0369(6) 0.0145(5) 0.0053(5) 0.0111(4) 0.0097(5)
O5 0.0222(5) 0.0266(6) 0.0214(5) 0.0007(4) 0.0097(4) 0.0054(5)
N2 0.0171(5) 0.0194(6) 0.0134(5) 0.0013(5) 0.0075(4) 0.0024(5)
N1 0.0175(5) 0.0161(6) 0.0116(5) -0.0010(4) 0.0054(4) -0.0007(4)
C2 0.0235(7) 0.0107(6) 0.0173(7) -0.0001(5) 0.0076(5) -0.0010(6)
C4 0.0172(6) 0.0178(7) 0.0127(6) 0.0000(5) 0.0051(5) 0.0003(5)
C12 0.0193(6) 0.0186(7) 0.0158(6) -0.0010(6) 0.0075(5) 0.0004(6)
C18 0.0297(8) 0.0280(8) 0.0245(8) 0.0055(6) 0.0134(7) 0.0074(7)
C26 0.0178(6) 0.0199(7) 0.0133(6) -0.0021(5) 0.0047(5) -0.0037(6)
C27 0.0165(6) 0.0162(7) 0.0135(6) -0.0025(5) 0.0045(5) -0.0016(5)
Cl1 0.03072(19) 0.0403(2) 0.0365(2) 0.00391(18) 0.01192(16) -0.00678(18)
Cl2 0.0580(10) 0.0474(9) 0.0445(6) 0.0034(4) 0.0357(5) 0.0168(7)
Cl2' 0.091(3) 0.092(3) 0.0282(8) -0.0075(10) 0.0204(10) 0.045(3)
C1S 0.0335(9) 0.0498(11) 0.0290(9) -0.0086(8) 0.0163(7) -0.0114(9)

loop_
_atom_type_symbol
_atom_type_description
_atom_type_scat_dispersion_real
_atom_type_scat_dispersion_imag
_atom_type_scat_source
C C 0.0181 0.0091 'International Tables Vol C Tables 4.2.6.8 and 6.1.1.4'
H H 0.0000 0.0000 'International Tables Vol C Tables 4.2.6.8 and 6.1.1.4'
N N 0.0311 0.0180 'International Tables Vol C Tables 4.2.6.8 and 6.1.1.4'
O O 0.0492 0.0322 'International Tables Vol C Tables 4.2.6.8 and 6.1.1.4'
Cl Cl 0.3639 0.7018 'International Tables Vol C Tables 4.2.6.8 and 6.1.1.4'

loop_
_geom_angle_atom_site_label_1
_geom_angle_atom_site_label_2
_geom_angle_atom_site_label_3
_geom_angle
O5 C20 N2 124.63(13)
O5 C20 C21 130.36(13)
N2 C20 C21 105.01(11)
O1 C3 C4 111.81(11)
O1 C3 H3A 106.6(10)
C4 C3 H3A 108.8(10)
O1 C3 H3B 104.8(10)
C4 C3 H3B 113.4(11)
H3A C3 H3B 111.2(15)
C26 C25 C24 116.66(14)
C26 C25 H25 117.8(12)
C24 C25 H25 125.6(12)
O4 C13 C14 112.94(13)
O4 C13 H13A 101.9(12)
C14 C13 H13A 112.1(10)
O4 C13 H13B 109.6(11)
C14 C13 H13B 109.7(11)
H13A C13 H13B 110.4(16)
C8 C9 C10 119.82(14)
C8 C9 H9 121.6(11)
C10 C9 H9 118.4(11)
C21 C22 C23 116.66(14)
C21 C22 H22 123.6(10)
C23 C22 H22 119.7(10)
O4 C10 C11 125.10(14)
O4 C10 C9 114.22(13)
C11 C10 C9 120.63(13)
N2 C6 C1 120.43(11)
N2 C6 C5 117.31(12)
C1 C6 C5 84.80(10)
N2 C6 H6 107.5(9)
C1 C6 H6 113.0(11)
C5 C6 H6 112.6(10)
O3 C5 N1 132.15(13)
O3 C5 C6 136.95(13)
N1 C5 C6 90.89(11)
C12 C7 C8 119.17(13)
C12 C7 C4 121.63(12)
C8 C7 C4 119.06(13)
C9 C8 C7 120.36(14)
C9 C8 H8 118.6(10)
C7 C8 H8 121.1(10)
C16 C15 C14 120.09(15)
C16 C15 H15 121.3(12)
C14 C15 H15 118.6(12)
C26 C21 C22 121.87(14)
C26 C21 C20 108.75(12)
C22 C21 C20 129.35(14)
C19 C14 C15 119.42(14)
C19 C14 C13 120.08(15)
C15 C14 C13 120.44(14)
C10 C11 C12 118.86(14)
C10 C11 H11 120.0(10)
C12 C11 H11 121.1(10)
C17 C16 C15 120.21(16)
C17 C16 H16 122.7(11)
C15 C16 H16 117.1(11)
C18 C17 C16 120.03(15)
C18 C17 H17 118.4(12)
C16 C17 H17 121.6(12)
C23 C24 C25 121.67(15)
C23 C24 H24 118.8(12)
C25 C24 H24 119.5(12)
N1 C1 C2 111.54(11)
N1 C1 C6 87.34(10)
C2 C1 C6 118.65(11)
N1 C1 H1 114.4(10)
C2 C1 H1 107.9(10)
C6 C1 H1 115.9(10)
C14 C19 C18 120.46(16)
C14 C19 H19 119.5(11)
C18 C19 H19 120.0(11)
C24 C23 C22 121.25(14)
C24 C23 H23 119.3(11)
C22 C23 H23 119.4(11)
C2 O1 C3 118.28(10)
C10 O4 C13 118.95(12)
C27 N2 C20 112.40(11)
C27 N2 C6 123.44(11)
C20 N2 C6 123.85(12)
C5 N1 C4 129.85(12)
C5 N1 C1 95.63(10)
C4 N1 C1 122.96(11)
O2 C2 O1 119.68(12)
O2 C2 C1 126.22(12)
O1 C2 C1 114.10(11)
N1 C4 C7 114.42(11)
N1 C4 C3 105.00(11)
C7 C4 C3 109.00(11)
N1 C4 H4 109.1(8)
C7 C4 H4 111.7(8)
C3 C4 H4 107.1(9)
C7 C12 C11 121.15(13)
C7 C12 H12 119.0(11)
C11 C12 H12 119.9(11)
C17 C18 C19 119.78(15)
C17 C18 H18 119.9(12)
C19 C18 H18 120.3(12)
C25 C26 C21 121.84(13)
C25 C26 C27 130.16(13)
C21 C26 C27 107.99(13)
O6 C27 N2 123.65(12)
O6 C27 C26 130.56(13)
N2 C27 C26 105.78(11)
Cl2 C1S Cl1 118.30(15)
Cl2 C1S Cl2' 23.3(3)
Cl1 C1S Cl2' 102.6(3)
Cl2 C1S H1S 101.9(14)
Cl1 C1S H1S 109.3(14)
Cl2' C1S H1S 124.9(15)
Cl2 C1S H2S 110.3(13)
Cl1 C1S H2S 109.5(13)
Cl2' C1S H2S 103.0(14)
H1S C1S H2S 107(2)

loop_
_geom_bond_atom_site_label_1
_geom_bond_atom_site_label_2
_geom_bond_distance
C20 O5 1.2033(19)
C20 N2 1.4073(17)
C20 C21 1.485(2)
C3 O1 1.4582(16)
C3 C4 1.520(2)
C3 H3A 1.00(2)
C3 H3B 0.993(18)
C25 C26 1.380(2)
C25 C24 1.399(2)
C25 H25 0.91(2)
C13 O4 1.432(2)
C13 C14 1.506(2)
C13 H13A 0.996(18)
C13 H13B 1.00(2)
C9 C8 1.388(2)
C9 C10 1.388(2)
C9 H9 0.99(2)
C22 C21 1.387(2)
C22 C23 1.398(2)
C22 H22 0.976(19)
C10 O4 1.3806(17)
C10 C11 1.386(2)
C6 N2 1.4308(18)
C6 C1 1.560(2)
C6 C5 1.5629(19)
C6 H6 0.996(18)
C5 O3 1.2045(19)
C5 N1 1.3696(18)
C7 C12 1.385(2)
C7 C8 1.391(2)
C7 C4 1.5123(18)
C8 H8 1.01(2)
C15 C16 1.388(2)
C15 C14 1.393(2)
C15 H15 0.94(2)
C21 C26 1.387(2)
C14 C19 1.387(2)
C11 C12 1.396(2)
C11 H11 0.93(2)
C16 C17 1.386(3)
C16 H16 0.97(2)
C17 C18 1.385(3)
C17 H17 0.983(19)
C24 C23 1.388(2)
C24 H24 0.96(2)
C1 N1 1.4709(18)
C1 C2 1.5174(19)
C1 H1 0.94(2)
C19 C18 1.393(2)
C19 H19 0.96(2)
C23 H23 0.993(18)
O2 C2 1.1970(17)
O6 C27 1.2114(17)
O1 C2 1.3538(17)
N2 C27 1.3904(19)
N1 C4 1.4600(17)
C4 H4 1.013(17)
C12 H12 0.958(19)
C18 H18 0.94(2)
C26 C27 1.4885(19)
Cl1 C1S 1.767(2)
Cl2 C1S 1.742(2)
Cl2' C1S 1.805(4)
C1S H1S 0.96(3)
C1S H2S 1.03(3)

loop_
_geom_torsion_atom_site_label_1
_geom_torsion_atom_site_label_2
_geom_torsion_atom_site_label_3
_geom_torsion_atom_site_label_4
_geom_torsion
C8 C9 C10 O4 -176.01(13)
C8 C9 C10 C11 1.8(2)
N2 C6 C5 O3 -48.9(2)
C1 C6 C5 O3 -170.56(17)
N2 C6 C5 N1 130.35(12)
C1 C6 C5 N1 8.66(10)
C10 C9 C8 C7 -1.1(2)
C12 C7 C8 C9 -0.2(2)
C4 C7 C8 C9 175.56(13)
C23 C22 C21 C26 2.1(2)
C23 C22 C21 C20 -175.98(14)
O5 C20 C21 C26 -178.40(14)
N2 C20 C21 C26 1.81(15)
O5 C20 C21 C22 -0.2(3)
N2 C20 C21 C22 -179.96(14)
C16 C15 C14 C19 -0.5(2)
C16 C15 C14 C13 176.97(13)
O4 C13 C14 C19 -132.63(14)
O4 C13 C14 C15 49.96(18)
O4 C10 C11 C12 176.38(13)
C9 C10 C11 C12 -1.2(2)
C14 C15 C16 C17 0.1(2)
C15 C16 C17 C18 0.6(2)
C26 C25 C24 C23 1.0(2)
N2 C6 C1 N1 -126.81(13)
C5 C6 C1 N1 -8.07(9)
N2 C6 C1 C2 -13.64(19)
C5 C6 C1 C2 105.10(13)
C15 C14 C19 C18 0.1(2)
C13 C14 C19 C18 -177.34(13)
C25 C24 C23 C22 -0.9(2)
C21 C22 C23 C24 -0.6(2)
C4 C3 O1 C2 56.39(16)
C11 C10 O4 C13 -1.3(2)
C9 C10 O4 C13 176.34(13)
C14 C13 O4 C10 81.28(16)
O5 C20 N2 C27 179.92(13)
C21 C20 N2 C27 -0.27(15)
O5 C20 N2 C6 6.1(2)
C21 C20 N2 C6 -174.07(12)
C1 C6 N2 C27 68.37(18)
C5 C6 N2 C27 -32.29(18)
C1 C6 N2 C20 -118.50(14)
C5 C6 N2 C20 140.84(13)
O3 C5 N1 C4 27.5(2)
C6 C5 N1 C4 -151.79(13)
O3 C5 N1 C1 170.09(15)
C6 C5 N1 C1 -9.20(10)
C2 C1 N1 C5 -110.63(12)
C6 C1 N1 C5 9.22(11)
C2 C1 N1 C4 35.61(17)
C6 C1 N1 C4 155.45(12)
C3 O1 C2 O2 171.66(13)
C3 O1 C2 C1 -7.43(17)
N1 C1 C2 O2 144.73(14)
C6 C1 C2 O2 45.6(2)
N1 C1 C2 O1 -36.26(16)
C6 C1 C2 O1 -135.39(13)
C5 N1 C4 C7 -97.95(16)
C1 N1 C4 C7 128.14(13)
C5 N1 C4 C3 142.58(13)
C1 N1 C4 C3 8.68(16)
C12 C7 C4 N1 -41.99(18)
C8 C7 C4 N1 142.40(13)
C12 C7 C4 C3 75.20(16)
C8 C7 C4 C3 -100.40(15)
O1 C3 C4 N1 -53.22(14)
O1 C3 C4 C7 -176.25(11)
C8 C7 C12 C11 0.8(2)
C4 C7 C12 C11 -174.82(13)
C10 C11 C12 C7 -0.1(2)
C16 C17 C18 C19 -0.9(2)
C14 C19 C18 C17 0.6(2)
C24 C25 C26 C21 0.5(2)
C24 C25 C26 C27 179.11(14)
C22 C21 C26 C25 -2.0(2)
C20 C21 C26 C25 176.35(12)
C22 C21 C26 C27 179.04(13)
C20 C21 C26 C27 -2.56(15)
C20 N2 C27 O6 178.55(13)
C6 N2 C27 O6 -7.6(2)
C20 N2 C27 C26 -1.24(15)
C6 N2 C27 C26 172.59(12)
C25 C26 C27 O6 3.8(3)
C21 C26 C27 O6 -177.40(14)
C25 C26 C27 N2 -176.43(14)
C21 C26 C27 N2 2.36(15)
